data_4317582
loop_
_publ_author_name
'Xian-He Bu'
'Wei Weng'
'Miao Du'
'Wei Chen'
'Jian-Rong Li'
'Ruo-Hua Zhang'
'Li-Juan Zhao'

_publ_contact_author
; Xian-He Bu
   Department of Chemistry, Nankai University, Tianjin 300071,China
;
_publ_contact_author_email buxh@nankai.edu.cn
_publ_section_title
;
 Novel Lanthanide(III) Coordination Polymers with
 1,4-Bis(phenyl-sulfinyl)butane Forming Unique Lamellar Square Array:
 Syntheses, Crystal Structures, and Properties
;
_journal_name_full 'Inorganic Chemistry'
_journal_page_first 1007
_journal_page_last 1010
_journal_paper_doi 10.1021/ic010932j
_journal_volume 41
_journal_year 2002
_chemical_formula_sum 'C44 H68 Cl3 N4 O22 Pr S4'
_chemical_formula_weight 1380.52
_chemical_name_systematic
;
  ?
;
_space_group_IT_number 130
_symmetry_cell_setting tetragonal
_symmetry_space_group_name_Hall '-P 4a 2ac'
_symmetry_space_group_name_H-M 'P 4/n c c :2'
_atom_sites_solution_hydrogens geom
_atom_sites_solution_primary direct
_atom_sites_solution_secondary difmap
_audit_creation_method SHELXL-97
_cell_angle_alpha 90.00
_cell_angle_beta 90.00
_cell_angle_gamma 90.00
_cell_formula_units_Z 4
_cell_length_a 15.7124(7)
_cell_length_b 15.7124(7)
_cell_length_c 28.4342(19)
_cell_measurement_temperature 298(2)
_cell_volume 7019.8(6)
_computing_cell_refinement 'Bruker SMART'
_computing_data_collection 'Bruker SMART'
_computing_data_reduction 'Bruker SHELXTL'
_computing_molecular_graphics 'Bruker SHELXTL'
_computing_publication_material 'Bruker SHELXTL'
_computing_structure_refinement 'SHELXL-97 (Sheldrick, 1997)'
_computing_structure_solution 'SHELXS-97 (Sheldrick, 1990)'
_diffrn_ambient_temperature 298(2)
_diffrn_measured_fraction_theta_full 0.999
_diffrn_measured_fraction_theta_max 0.999
_diffrn_measurement_device_type 'CCD area detector'
_diffrn_measurement_method 'phi and omega scans'
_diffrn_radiation_monochromator graphite
_diffrn_radiation_source 'fine-focus sealed tube'
_diffrn_radiation_type MoK\a
_diffrn_radiation_wavelength 0.71073
_diffrn_reflns_av_R_equivalents 0.0454
_diffrn_reflns_av_sigmaI/netI 0.0206
_diffrn_reflns_limit_h_max 16
_diffrn_reflns_limit_h_min -18
_diffrn_reflns_limit_k_max 12
_diffrn_reflns_limit_k_min -18
_diffrn_reflns_limit_l_max 33
_diffrn_reflns_limit_l_min -31
_diffrn_reflns_number 27290
_diffrn_reflns_theta_full 25.03
_diffrn_reflns_theta_max 25.03
_diffrn_reflns_theta_min 1.83
_exptl_absorpt_coefficient_mu 0.992
_exptl_absorpt_correction_type none
_exptl_crystal_density_diffrn 1.306
_exptl_crystal_density_method 'not measured'
_exptl_crystal_F_000 2840
_exptl_crystal_size_max 0.10
_exptl_crystal_size_mid 0.30
_exptl_crystal_size_min 0.35
_refine_diff_density_max 0.948
_refine_diff_density_min -0.811
_refine_diff_density_rms 0.113
_refine_ls_extinction_method none
_refine_ls_goodness_of_fit_ref 1.152
_refine_ls_hydrogen_treatment mixed
_refine_ls_matrix_type full
_refine_ls_number_parameters 196
_refine_ls_number_reflns 3122
_refine_ls_number_restraints 0
_refine_ls_restrained_S_all 1.152
_refine_ls_R_factor_all 0.0724
_refine_ls_R_factor_gt 0.0501
_refine_ls_shift/su_max 0.073
_refine_ls_shift/su_mean 0.005
_refine_ls_structure_factor_coef Fsqd
_refine_ls_weighting_details 'calc w=1/[\s^2^(Fo^2^)+(0.0982P)^2^+8.0536P] where P=(Fo^2^+2Fc^2^)/3'
_refine_ls_weighting_scheme calc
_refine_ls_wR_factor_gt 0.1581
_refine_ls_wR_factor_ref 0.1796
_reflns_number_gt 2146
_reflns_number_total 3122
_reflns_threshold_expression >2sigma(I)
_cod_data_source_file ic010932j_2.cif
_cod_data_source_block 2
_cod_depositor_comments
;
The following automatic conversions were performed:

'_symmetry_cell_setting' value 'Tetragonal' changed to 'tetragonal'
according to the built-in table from CIF Core dictionary named
'cif_core.dic' version 2.4.1 from 2010-06-29.

Automatic conversion script
Id: cif_fix_values 1646 2011-03-28 12:23:43Z adriana 
;
_cod_original_sg_symbol_H-M 'P 4/n c c'
_cod_database_code 4317582

loop_
_symmetry_equiv_pos_as_xyz
'x, y, z'
'-x+1/2, -y+1/2, z'
'-y+1/2, x, z'
'y, -x+1/2, z'
'-x, y+1/2, -z+1/2'
'x+1/2, -y, -z+1/2'
'y+1/2, x+1/2, -z+1/2'
'-y, -x, -z+1/2'
'-x, -y, -z'
'x-1/2, y-1/2, -z'
'y-1/2, -x, -z'
'-y, x-1/2, -z'
'x, -y-1/2, z-1/2'
'-x-1/2, y, z-1/2'
'-y-1/2, -x-1/2, z-1/2'
'y, x, z-1/2'

loop_
_atom_site_label
_atom_site_type_symbol
_atom_site_fract_x
_atom_site_fract_y
_atom_site_fract_z
_atom_site_U_iso_or_equiv
_atom_site_adp_type
_atom_site_occupancy
_atom_site_symmetry_multiplicity
_atom_site_calc_flag
_atom_site_refinement_flags
_atom_site_disorder_assembly
_atom_site_disorder_group
Pr1 Pr 0.7500 0.7500 0.446327(19) 0.0421(2) Uani 1 4 d S . .
S1 S 0.71414(9) 0.95248(9) 0.50347(5) 0.0559(4) Uani 1 1 d . . .
O1 O 0.6879(3) 0.8609(2) 0.49548(15) 0.0630(10) Uani 1 1 d . . .
C1 C 0.7140(4) 0.9660(4) 0.5656(2) 0.0608(15) Uani 1 1 d . . .
C2 C 0.6843(5) 0.9042(5) 0.5946(3) 0.084(2) Uani 1 1 d . . .
H2A H 0.6623 0.8541 0.5822 0.101 Uiso 1 1 calc R . .
C3 C 0.6870(7) 0.9160(8) 0.6425(3) 0.119(3) Uani 1 1 d . . .
H3A H 0.6668 0.8739 0.6626 0.143 Uiso 1 1 calc R . .
C4 C 0.7198(8) 0.9908(11) 0.6605(4) 0.132(4) Uani 1 1 d . . .
H4A H 0.7211 0.9989 0.6929 0.159 Uiso 1 1 calc R . .
C5 C 0.7502(7) 1.0527(8) 0.6317(4) 0.118(4) Uani 1 1 d . . .
H5A H 0.7722 1.1026 0.6445 0.142 Uiso 1 1 calc R . .
C6 C 0.7488(5) 1.0419(5) 0.5824(3) 0.085(2) Uani 1 1 d . . .
H6A H 0.7699 1.0833 0.5621 0.102 Uiso 1 1 calc R . .
C7 C 0.6196(4) 1.0126(4) 0.4888(2) 0.0648(16) Uani 1 1 d . . .
H7A H 0.6267 1.0706 0.4999 0.078 Uiso 1 1 calc R . .
H7B H 0.6139 1.0145 0.4549 0.078 Uiso 1 1 calc R . .
C8 C 0.5390(4) 0.9767(4) 0.5095(2) 0.0633(16) Uani 1 1 d . . .
H8A H 0.5407 0.9821 0.5435 0.076 Uiso 1 1 calc R . .
H8B H 0.5348 0.9167 0.5019 0.076 Uiso 1 1 calc R . .
O2 O 0.7218(4) 0.6178(3) 0.40381(18) 0.0900(15) Uani 1 1 d . . .
C9 C 0.7150(8) 0.5839(6) 0.3671(3) 0.113(3) Uani 1 1 d . . .
N1 N 0.6922(6) 0.5063(5) 0.3588(3) 0.118(3) Uani 1 1 d . . .
C10 C 0.677(2) 0.4674(12) 0.3117(6) 0.359(19) Uani 1 1 d . . .
H10A H 0.6911 0.5079 0.2876 0.538 Uiso 1 1 calc R . .
H10B H 0.6185 0.4513 0.3089 0.538 Uiso 1 1 calc R . .
H10C H 0.7125 0.4179 0.3083 0.538 Uiso 1 1 calc R . .
C11 C 0.6739(19) 0.4484(12) 0.3932(6) 0.336(18) Uani 1 1 d . . .
H11A H 0.6842 0.4734 0.4234 0.504 Uiso 1 1 calc R . .
H11B H 0.7094 0.3992 0.3893 0.504 Uiso 1 1 calc R . .
H11C H 0.6152 0.4319 0.3909 0.504 Uiso 1 1 calc R . .
Cl1 Cl 0.7500 1.2500 0.5000 0.0881(11) Uani 1 4 d S . .
Cl2 Cl 0.7500 0.2500 0.2500 0.0833(10) Uani 1 4 d S . .
Cl3 Cl 0.7500 0.7500 0.2608(2) 0.138(2) Uani 1 4 d S . .
O5 O 0.7500 0.7500 0.3086(6) 0.155(8) Uani 1 4 d S . .
O3 O 0.7608(5) 1.1767(6) 0.4732(4) 0.167(4) Uani 1 1 d . . .
O7 O 0.8974(7) 0.9804(6) 0.7403(4) 0.218(5) Uani 1 1 d . . .
O8 O 0.9290(11) 1.0329(8) 0.8413(6) 0.298(8) Uani 1 1 d . . .
O4 O 0.6844(10) 0.2457(9) 0.2745(5) 0.318(10) Uani 1 1 d . . .
O6 O 0.682(2) 0.697(2) 0.2500(7) 0.424(15) Uani 1 1 d . . .

loop_
_atom_site_aniso_label
_atom_site_aniso_U_11
_atom_site_aniso_U_22
_atom_site_aniso_U_33
_atom_site_aniso_U_23
_atom_site_aniso_U_13
_atom_site_aniso_U_12
Pr1 0.0374(3) 0.0374(3) 0.0514(4) 0.000 0.000 0.000
S1 0.0432(7) 0.0498(8) 0.0748(9) -0.0069(7) 0.0026(7) 0.0020(6)
O1 0.054(2) 0.046(2) 0.089(3) -0.015(2) 0.004(2) 0.0036(17)
C1 0.050(3) 0.065(4) 0.068(4) -0.010(3) -0.004(3) 0.006(3)
C2 0.077(5) 0.094(6) 0.082(5) -0.001(4) -0.003(4) -0.005(4)
C3 0.114(8) 0.156(10) 0.088(6) 0.021(6) 0.001(5) 0.002(7)
C4 0.132(9) 0.187(13) 0.077(6) -0.020(8) -0.017(6) 0.020(9)
C5 0.128(9) 0.117(8) 0.110(8) -0.042(7) -0.036(6) -0.002(6)
C6 0.079(5) 0.078(5) 0.097(6) -0.017(4) -0.016(4) 0.000(4)
C7 0.052(3) 0.058(4) 0.085(5) 0.005(3) -0.009(3) 0.002(3)
C8 0.052(4) 0.053(3) 0.085(4) 0.002(3) -0.003(3) 0.010(3)
O2 0.114(4) 0.080(3) 0.077(3) -0.027(3) -0.003(3) -0.014(3)
C9 0.180(10) 0.066(5) 0.094(6) -0.007(5) -0.005(6) -0.015(6)
N1 0.196(9) 0.071(5) 0.087(5) -0.018(4) 0.008(5) -0.023(5)
C10 0.76(6) 0.169(18) 0.149(14) -0.065(12) -0.04(2) -0.14(3)
C11 0.65(5) 0.194(18) 0.161(15) 0.012(13) 0.00(2) -0.23(3)
Cl1 0.0662(13) 0.0662(13) 0.132(3) 0.000 0.000 0.000
Cl2 0.0822(15) 0.0822(15) 0.086(2) 0.000 0.000 -0.001(2)
Cl3 0.165(4) 0.165(4) 0.084(3) 0.000 0.000 0.000
O5 0.170(12) 0.170(12) 0.124(14) 0.000 0.000 0.000
O3 0.159(7) 0.127(7) 0.215(9) -0.074(7) 0.056(6) -0.040(5)
O7 0.200(9) 0.189(9) 0.266(11) -0.114(8) -0.151(9) 0.075(7)
O8 0.33(2) 0.160(10) 0.41(2) 0.002(12) -0.056(17) 0.005(12)
O4 0.269(17) 0.36(2) 0.324(19) -0.053(11) 0.207(15) -0.021(13)
O6 0.39(4) 0.40(4) 0.48(2) -0.21(4) -0.17(3) -0.031(19)

loop_
_atom_type_symbol
_atom_type_description
_atom_type_scat_dispersion_real
_atom_type_scat_dispersion_imag
_atom_type_scat_source
C C 0.0033 0.0016 'International Tables Vol C Tables 4.2.6.8 and 6.1.1.4'
H H 0.0000 0.0000 'International Tables Vol C Tables 4.2.6.8 and 6.1.1.4'
N N 0.0061 0.0033 'International Tables Vol C Tables 4.2.6.8 and 6.1.1.4'
O O 0.0106 0.0060 'International Tables Vol C Tables 4.2.6.8 and 6.1.1.4'
S S 0.1246 0.1234 'International Tables Vol C Tables 4.2.6.8 and 6.1.1.4'
Cl Cl 0.1484 0.1585 'International Tables Vol C Tables 4.2.6.8 and 6.1.1.4'
Pr Pr -0.2180 2.8214 'International Tables Vol C Tables 4.2.6.8 and 6.1.1.4'

loop_
_geom_angle_atom_site_label_1
_geom_angle_atom_site_label_2
_geom_angle_atom_site_label_3
_geom_angle
_geom_angle_site_symmetry_1
_geom_angle_site_symmetry_3
_geom_angle_publ_flag
O1 Pr1 O1 70.81(10) 4_565 . ?
O1 Pr1 O1 70.81(10) 4_565 2_665 ?
O1 Pr1 O1 110.0(2) . 2_665 ?
O1 Pr1 O1 110.0(2) 4_565 3_655 ?
O1 Pr1 O1 70.81(10) . 3_655 ?
O1 Pr1 O1 70.81(10) 2_665 3_655 ?
O1 Pr1 O2 138.90(17) 4_565 . ?
O1 Pr1 O2 144.94(17) . . ?
O1 Pr1 O2 75.44(17) 2_665 . ?
O1 Pr1 O2 79.26(17) 3_655 . ?
O1 Pr1 O2 144.94(17) 4_565 4_565 ?
O1 Pr1 O2 79.26(17) . 4_565 ?
O1 Pr1 O2 138.90(17) 2_665 4_565 ?
O1 Pr1 O2 75.44(17) 3_655 4_565 ?
O2 Pr1 O2 75.84(12) . 4_565 ?
O1 Pr1 O2 79.26(17) 4_565 2_665 ?
O1 Pr1 O2 75.44(17) . 2_665 ?
O1 Pr1 O2 144.94(17) 2_665 2_665 ?
O1 Pr1 O2 138.90(17) 3_655 2_665 ?
O2 Pr1 O2 120.7(3) . 2_665 ?
O2 Pr1 O2 75.84(12) 4_565 2_665 ?
O1 Pr1 O2 75.44(17) 4_565 3_655 ?
O1 Pr1 O2 138.90(17) . 3_655 ?
O1 Pr1 O2 79.26(17) 2_665 3_655 ?
O1 Pr1 O2 144.94(17) 3_655 3_655 ?
O2 Pr1 O2 75.84(12) . 3_655 ?
O2 Pr1 O2 120.7(3) 4_565 3_655 ?
O2 Pr1 O2 75.84(12) 2_665 3_655 ?
O1 S1 C1 105.2(3) . . ?
O1 S1 C7 103.8(3) . . ?
C1 S1 C7 99.5(3) . . ?
S1 O1 Pr1 131.0(2) . . ?
C2 C1 C6 122.5(7) . . ?
C2 C1 S1 121.2(5) . . ?
C6 C1 S1 116.2(6) . . ?
C1 C2 C3 119.7(8) . . ?
C2 C3 C4 119.6(10) . . ?
C5 C4 C3 121.1(10) . . ?
C4 C5 C6 120.4(10) . . ?
C1 C6 C5 116.7(9) . . ?
C8 C7 S1 113.9(4) . . ?
C7 C8 C8 110.9(6) . 9_676 ?
C9 O2 Pr1 147.1(6) . . ?
O2 C9 N1 127.9(9) . . ?
C9 N1 C11 123.8(10) . . ?
C9 N1 C10 126.5(10) . . ?
C11 N1 C10 109.6(11) . . ?
O3 Cl1 O3 113.6(9) 2_675 . ?
O3 Cl1 O3 107.4(5) 2_675 12_766 ?
O3 Cl1 O3 107.4(5) . 12_766 ?
O3 Cl1 O3 107.4(5) 2_675 11_576 ?
O3 Cl1 O3 107.4(5) . 11_576 ?
O3 Cl1 O3 113.6(9) 12_766 11_576 ?
O4 Cl2 O4 103.0(13) 8_665 2_655 ?
O4 Cl2 O4 111.9(17) 8_665 7_545 ?
O4 Cl2 O4 113.7(15) 2_655 7_545 ?
O4 Cl2 O4 113.7(15) 8_665 . ?
O4 Cl2 O4 111.9(17) 2_655 . ?
O4 Cl2 O4 103.0(13) 7_545 . ?
O5 Cl3 O6 102.9(10) . 2_665 ?
O5 Cl3 O6 102.9(10) . . ?
O6 Cl3 O6 154(2) 2_665 . ?
O5 Cl3 O6 102.9(10) . 4_565 ?
O6 Cl3 O6 87.2(4) 2_665 4_565 ?
O6 Cl3 O6 87.2(4) . 4_565 ?
O5 Cl3 O6 102.9(10) . 3_655 ?
O6 Cl3 O6 87.2(4) 2_665 3_655 ?
O6 Cl3 O6 87.2(4) . 3_655 ?
O6 Cl3 O6 154(2) 4_565 3_655 ?

loop_
_geom_bond_atom_site_label_1
_geom_bond_atom_site_label_2
_geom_bond_distance
_geom_bond_site_symmetry_2
_geom_bond_publ_flag
Pr1 O1 2.438(4) 4_565 ?
Pr1 O1 2.438(4) . ?
Pr1 O1 2.438(4) 2_665 ?
Pr1 O1 2.438(4) 3_655 ?
Pr1 O2 2.444(5) . ?
Pr1 O2 2.444(5) 4_565 ?
Pr1 O2 2.444(5) 2_665 ?
Pr1 O2 2.444(5) 3_655 ?
S1 O1 1.514(4) . ?
S1 C1 1.779(6) . ?
S1 C7 1.808(6) . ?
C1 C2 1.358(10) . ?
C1 C6 1.395(10) . ?
C2 C3 1.374(12) . ?
C3 C4 1.382(16) . ?
C4 C5 1.360(17) . ?
C5 C6 1.412(13) . ?
C7 C8 1.506(9) . ?
C8 C8 1.526(12) 9_676 ?
O2 C9 1.177(9) . ?
C9 N1 1.292(11) . ?
N1 C11 1.367(17) . ?
N1 C10 1.491(14) . ?
Cl1 O3 1.391(8) 2_675 ?
Cl1 O3 1.391(8) . ?
Cl1 O3 1.391(8) 12_766 ?
Cl1 O3 1.391(8) 11_576 ?
Cl2 O4 1.246(11) 8_665 ?
Cl2 O4 1.246(11) 2_655 ?
Cl2 O4 1.246(11) 7_545 ?
Cl2 O4 1.246(11) . ?
Cl3 O5 1.361(17) . ?
Cl3 O6 1.380(18) 2_665 ?
Cl3 O6 1.380(18) . ?
Cl3 O6 1.380(18) 4_565 ?
Cl3 O6 1.380(18) 3_655 ?
